data_2219005
loop_
_publ_author_name
'Mohammadnezhad, Gholamhossein Sh.'
'Amini, Mostafa M.'
'Khavasi, Hamid Reza'
'Ng, Seik Weng'

_publ_section_title
;
 Tris(diisopropylammonium) hydrogensulfate sulfate
;
_journal_coeditor_code GK2158
_journal_issue 8
_journal_name_full 'Acta Crystallographica Section E'
_journal_page_first o1564
_journal_paper_doi 10.1107/S160053680802237X
_journal_volume 64
_journal_year 2008
_chemical_formula_iupac '3C6 H16 N +, H S O4 -, S O4 2-'
_chemical_formula_moiety '3(C6 H16 N +), H O4 S -, O4 S 2-'
_chemical_formula_sum 'C18 H49 N3 O8 S2'
_chemical_formula_weight 499.72
_chemical_name_systematic
;
Tris(diisopropylammonium) hydrogensulfate sulfate
;
_space_group_IT_number 14
_symmetry_cell_setting monoclinic
_symmetry_space_group_name_Hall '-P 2ybc'
_symmetry_space_group_name_H-M 'P 1 21/c 1'
_atom_sites_solution_hydrogens geom
_atom_sites_solution_primary direct
_atom_sites_solution_secondary difmap
_audit_creation_method SHELXL-97
_cell_angle_alpha 90.00
_cell_angle_beta 101.973(5)
_cell_angle_gamma 90.00
_cell_formula_units_Z 4
_cell_length_a 8.6178(6)
_cell_length_b 16.7410(10)
_cell_length_c 19.8190(10)
_cell_measurement_reflns_used 4365
_cell_measurement_temperature 295(2)
_cell_measurement_theta_max 27.5
_cell_measurement_theta_min 2.4
_cell_volume 2797.1(3)
_computing_cell_refinement 'X-AREA (Stoe & Cie, 2005)'
_computing_data_collection 'X-RED (Stoe & Cie, 2001)'
_computing_data_reduction 'X-AREA (Stoe & Cie, 2005)'
_computing_molecular_graphics 'X-SEED (Barbour, 2001)'
_computing_publication_material 'SHELXL97 (Sheldrick, 2008)'
_computing_structure_refinement 'SHELXL97 (Sheldrick, 2008)'
_computing_structure_solution 'SHELXS97 (Sheldrick, 2008)'
_diffrn_ambient_temperature 295(2)
_diffrn_measured_fraction_theta_full 0.982
_diffrn_measured_fraction_theta_max 0.982
_diffrn_measurement_device_type 'Stoe IPDS-II imaging plate'
_diffrn_measurement_method 'Rotation method'
_diffrn_radiation_monochromator graphite
_diffrn_radiation_source 'medium-focus sealed tube'
_diffrn_radiation_type MoK\a
_diffrn_radiation_wavelength 0.71073
_diffrn_reflns_av_R_equivalents 0.0352
_diffrn_reflns_av_sigmaI/netI 0.0317
_diffrn_reflns_limit_h_max 11
_diffrn_reflns_limit_h_min -11
_diffrn_reflns_limit_k_max 21
_diffrn_reflns_limit_k_min -21
_diffrn_reflns_limit_l_max 15
_diffrn_reflns_limit_l_min -25
_diffrn_reflns_number 16154
_diffrn_reflns_theta_full 27.50
_diffrn_reflns_theta_max 27.50
_diffrn_reflns_theta_min 2.43
_diffrn_standards_decay_% 0
_diffrn_standards_interval_count 0
_diffrn_standards_interval_time 0
_diffrn_standards_number 0
_exptl_absorpt_coefficient_mu 0.232
_exptl_absorpt_correction_T_max 0.94
_exptl_absorpt_correction_T_min 0.91
_exptl_absorpt_correction_type analytical
_exptl_absorpt_process_details '(X-SHAPE; Stoe & Cie, 2003)'
_exptl_crystal_colour Colorless
_exptl_crystal_density_diffrn 1.187
_exptl_crystal_density_method 'not measured'
_exptl_crystal_description Block
_exptl_crystal_F_000 1096
_exptl_crystal_size_max 0.40
_exptl_crystal_size_mid 0.30
_exptl_crystal_size_min 0.25
_refine_diff_density_max 0.261
_refine_diff_density_min -0.230
_refine_ls_extinction_method none
_refine_ls_goodness_of_fit_ref 1.057
_refine_ls_hydrogen_treatment mixed
_refine_ls_matrix_type full
_refine_ls_number_parameters 336
_refine_ls_number_reflns 6311
_refine_ls_number_restraints 94
_refine_ls_restrained_S_all 1.108
_refine_ls_R_factor_all 0.0691
_refine_ls_R_factor_gt 0.0492
_refine_ls_shift/su_max 0.001
_refine_ls_shift/su_mean 0.000
_refine_ls_structure_factor_coef Fsqd
_refine_ls_weighting_details 'calc w=1/[\s^2^(Fo^2^)+(0.054P)^2^+0.953P] where P=(Fo^2^+2Fc^2^)/3'
_refine_ls_weighting_scheme calc
_refine_ls_wR_factor_gt 0.1118
_refine_ls_wR_factor_ref 0.1217
_reflns_number_gt 4905
_reflns_number_total 6311
_reflns_threshold_expression I>2\s(I)
_cod_data_source_file gk2158.cif
_cod_data_source_block I
_cod_original_cell_volume 2797.2(3)
_cod_original_sg_symbol_H-M 'P 21/c'
_cod_database_code 2219005
_cod_database_fobs_code 2219005

loop_
_symmetry_equiv_pos_as_xyz
'x, y, z'
'-x, y+1/2, -z+1/2'
'-x, -y, -z'
'x, -y-1/2, z-1/2'

loop_
_atom_site_type_symbol
_atom_site_label
_atom_site_fract_x
_atom_site_fract_y
_atom_site_fract_z
_atom_site_U_iso_or_equiv
_atom_site_adp_type
_atom_site_calc_flag
_atom_site_refinement_flags
_atom_site_occupancy
_atom_site_disorder_assembly
_atom_site_disorder_group
S S1 0.69023(5) 0.61641(3) 0.59691(2) 0.03414(13) Uani d D 1 . .
S S2 0.50949(5) 0.60829(3) 0.81272(3) 0.03843(14) Uani d . 1 . .
O O1 0.6113(17) 0.6922(6) 0.5791(8) 0.093(4) Uani d PD 0.49(3) A 1
O O2 0.6440(16) 0.5588(7) 0.5417(4) 0.068(3) Uani d PD 0.49(3) A 1
O O3 0.8606(6) 0.6263(9) 0.6126(4) 0.072(3) Uani d PD 0.49(3) A 1
O O4 0.63401(18) 0.58408(10) 0.65737(8) 0.0505(4) Uani d D 1 A .
O O1' 0.5800(8) 0.6754(5) 0.5608(5) 0.082(3) Uani d PD 0.51(3) A 2
O O2' 0.6958(17) 0.5496(4) 0.5505(4) 0.065(2) Uani d PD 0.51(3) A 2
O O3' 0.8453(7) 0.6519(7) 0.6185(4) 0.068(2) Uani d PD 0.51(3) A 2
O O5 0.36497(17) 0.57133(11) 0.77530(9) 0.0522(4) Uani d . 1 . .
O O6 0.4807(2) 0.66251(12) 0.86590(9) 0.0640(5) Uani d . 1 . .
O O7 0.5682(2) 0.66486(10) 0.76049(10) 0.0562(4) Uani d D 1 . .
H H7 0.584(4) 0.640(2) 0.7247(12) 0.099(12) Uiso d D 1 . .
O O8 0.63320(19) 0.55114(12) 0.83566(10) 0.0625(5) Uani d . 1 . .
N N1 0.6123(2) 0.82382(11) 0.51105(9) 0.0410(4) Uani d D 1 . .
H H1n1 0.604(3) 0.7752(8) 0.5238(13) 0.046(6) Uiso d D 1 . .
H H1n2 0.577(3) 0.8265(16) 0.4676(6) 0.057(7) Uiso d D 1 . .
N N2 0.4034(2) 0.46240(11) 0.59581(9) 0.0378(4) Uani d D 1 . .
H H2n1 0.390(3) 0.4557(16) 0.5525(6) 0.059(8) Uiso d D 1 . .
H H2n2 0.480(2) 0.4947(12) 0.6089(13) 0.049(7) Uiso d D 1 . .
N N3 1.0587(2) 0.63815(11) 0.73947(9) 0.0379(4) Uani d D 1 . .
H H3n1 1.003(2) 0.6345(14) 0.6985(7) 0.047(7) Uiso d D 1 . .
H H3n2 1.1482(17) 0.6160(13) 0.7392(13) 0.044(6) Uiso d D 1 . .
C C1 0.8175(4) 0.92758(18) 0.50748(18) 0.0813(9) Uani d . 1 . .
H H1A 0.7674 0.9628 0.5347 0.122 Uiso calc R 1 . .
H H1B 0.7749 0.9369 0.4594 0.122 Uiso calc R 1 . .
H H1C 0.9297 0.9374 0.5172 0.122 Uiso calc R 1 . .
C C2 0.7866(3) 0.84177(15) 0.52506(12) 0.0518(6) Uani d . 1 . .
H H2 0.8301 0.8333 0.5743 0.062 Uiso calc R 1 . .
C C3 0.8635(3) 0.78284(19) 0.48440(18) 0.0711(8) Uani d . 1 . .
H H3A 0.8421 0.7294 0.4975 0.107 Uiso calc R 1 . .
H H3B 0.9761 0.7916 0.4938 0.107 Uiso calc R 1 . .
H H3C 0.8213 0.7900 0.4360 0.107 Uiso calc R 1 . .
C C4 0.5666(5) 0.8766(2) 0.62260(17) 0.0905(11) Uani d . 1 . .
H H4A 0.6716 0.8988 0.6330 0.136 Uiso calc R 1 . .
H H4B 0.5689 0.8234 0.6408 0.136 Uiso calc R 1 . .
H H4C 0.4970 0.9091 0.6431 0.136 Uiso calc R 1 . .
C C5 0.5075(3) 0.87439(16) 0.54560(14) 0.0609(7) Uani d . 1 . .
H H5 0.5067 0.9290 0.5277 0.073 Uiso calc R 1 . .
C C6 0.3412(4) 0.8405(3) 0.5257(2) 0.0934(12) Uani d . 1 . .
H H6A 0.3080 0.8401 0.4763 0.140 Uiso calc R 1 . .
H H6B 0.2698 0.8729 0.5451 0.140 Uiso calc R 1 . .
H H6C 0.3404 0.7869 0.5429 0.140 Uiso calc R 1 . .
C C7 0.4706(4) 0.38395(19) 0.70440(14) 0.0758(9) Uani d . 1 . .
H H7A 0.3691 0.3969 0.7143 0.114 Uiso calc R 1 . .
H H7B 0.5470 0.4233 0.7248 0.114 Uiso calc R 1 . .
H H7C 0.5035 0.3323 0.7231 0.114 Uiso calc R 1 . .
C C8 0.4583(3) 0.38282(13) 0.62715(12) 0.0459(5) Uani d . 1 . .
H H8 0.3798 0.3424 0.6072 0.055 Uiso calc R 1 . .
C C9 0.6128(3) 0.36272(16) 0.60696(15) 0.0620(7) Uani d . 1 . .
H H9A 0.5979 0.3624 0.5576 0.093 Uiso calc R 1 . .
H H9B 0.6479 0.3110 0.6247 0.093 Uiso calc R 1 . .
H H9C 0.6911 0.4020 0.6257 0.093 Uiso calc R 1 . .
C C10 0.1143(3) 0.44046(19) 0.58522(16) 0.0659(7) Uani d . 1 . .
H H10A 0.1346 0.3909 0.6098 0.099 Uiso calc R 1 . .
H H10B 0.1027 0.4309 0.5367 0.099 Uiso calc R 1 . .
H H10C 0.0185 0.4637 0.5939 0.099 Uiso calc R 1 . .
C C11 0.2517(3) 0.49718(14) 0.60939(12) 0.0461(5) Uani d . 1 . .
H H11 0.2637 0.5058 0.6591 0.055 Uiso calc R 1 . .
C C12 0.2265(3) 0.57729(16) 0.57311(16) 0.0597(6) Uani d . 1 . .
H H12A 0.3155 0.6114 0.5903 0.090 Uiso calc R 1 . .
H H12B 0.1316 0.6015 0.5817 0.090 Uiso calc R 1 . .
H H12C 0.2166 0.5697 0.5244 0.090 Uiso calc R 1 . .
C C13 0.9325(4) 0.76767(18) 0.7572(2) 0.0849(10) Uani d . 1 . .
H H13A 0.8896 0.7448 0.7938 0.127 Uiso calc R 1 . .
H H13B 0.8580 0.7612 0.7142 0.127 Uiso calc R 1 . .
H H13C 0.9526 0.8235 0.7660 0.127 Uiso calc R 1 . .
C C14 1.0867(3) 0.72570(14) 0.75319(14) 0.0547(6) Uani d . 1 . .
H H14 1.1609 0.7320 0.7976 0.066 Uiso calc R 1 . .
C C15 1.1633(4) 0.75867(18) 0.69695(19) 0.0760(9) Uani d . 1 . .
H H15A 1.2604 0.7306 0.6970 0.114 Uiso calc R 1 . .
H H15B 1.1854 0.8144 0.7051 0.114 Uiso calc R 1 . .
H H15C 1.0926 0.7519 0.6530 0.114 Uiso calc R 1 . .
C C16 1.0647(3) 0.5999(2) 0.86078(14) 0.0712(8) Uani d . 1 . .
H H16A 1.0666 0.6552 0.8738 0.107 Uiso calc R 1 . .
H H16B 1.1714 0.5808 0.8655 0.107 Uiso calc R 1 . .
H H16C 1.0113 0.5694 0.8901 0.107 Uiso calc R 1 . .
C C17 0.9777(2) 0.59106(15) 0.78665(13) 0.0476(5) Uani d . 1 . .
H H17 0.8696 0.6116 0.7824 0.057 Uiso calc R 1 . .
C C18 0.9683(3) 0.50527(16) 0.76210(19) 0.0720(8) Uani d . 1 . .
H H18A 0.9115 0.5029 0.7150 0.108 Uiso calc R 1 . .
H H18B 0.9139 0.4738 0.7904 0.108 Uiso calc R 1 . .
H H18C 1.0735 0.4847 0.7653 0.108 Uiso calc R 1 . .

loop_
_atom_site_aniso_label
_atom_site_aniso_U_11
_atom_site_aniso_U_22
_atom_site_aniso_U_33
_atom_site_aniso_U_12
_atom_site_aniso_U_13
_atom_site_aniso_U_23
S1 0.0348(2) 0.0397(3) 0.0275(2) -0.00589(19) 0.00538(17) 0.00145(19)
S2 0.0328(2) 0.0516(3) 0.0309(2) 0.0025(2) 0.00650(18) -0.0062(2)
O1 0.102(6) 0.046(3) 0.155(7) 0.025(4) 0.081(5) 0.045(4)
O2 0.077(5) 0.100(5) 0.028(2) -0.031(4) 0.011(3) -0.018(3)
O3 0.029(2) 0.140(8) 0.046(3) -0.017(3) 0.0059(19) -0.009(4)
O4 0.0605(9) 0.0598(10) 0.0357(8) -0.0112(8) 0.0203(7) -0.0017(7)
O1' 0.050(3) 0.056(3) 0.127(5) -0.015(3) -0.011(4) 0.045(3)
O2' 0.100(6) 0.051(3) 0.044(3) 0.002(3) 0.014(3) -0.011(2)
O3' 0.057(3) 0.096(5) 0.045(3) -0.040(3) -0.008(2) 0.025(3)
O5 0.0340(7) 0.0676(11) 0.0536(10) -0.0023(7) 0.0058(6) -0.0119(8)
O6 0.0698(11) 0.0832(13) 0.0400(9) 0.0056(10) 0.0138(8) -0.0220(9)
O7 0.0715(11) 0.0512(10) 0.0520(10) -0.0055(8) 0.0265(9) -0.0041(8)
O8 0.0450(9) 0.0744(12) 0.0647(12) 0.0125(8) 0.0037(8) 0.0073(9)
N1 0.0502(10) 0.0411(10) 0.0312(9) -0.0023(8) 0.0068(7) 0.0063(7)
N2 0.0391(9) 0.0437(10) 0.0297(9) -0.0076(7) 0.0046(7) 0.0014(7)
N3 0.0317(8) 0.0428(9) 0.0365(9) 0.0022(7) 0.0010(7) -0.0008(7)
C1 0.099(2) 0.0678(19) 0.076(2) -0.0386(17) 0.0171(17) -0.0039(16)
C2 0.0525(12) 0.0613(14) 0.0389(12) -0.0140(11) 0.0031(9) 0.0054(10)
C3 0.0594(15) 0.0784(19) 0.083(2) -0.0034(14) 0.0311(14) 0.0107(16)
C4 0.120(3) 0.101(3) 0.0549(18) 0.025(2) 0.0283(18) -0.0156(17)
C5 0.0791(18) 0.0545(14) 0.0517(15) 0.0212(13) 0.0196(12) 0.0102(11)
C6 0.0603(17) 0.137(3) 0.087(2) 0.031(2) 0.0243(16) 0.030(2)
C7 0.114(2) 0.0731(19) 0.0387(14) 0.0098(17) 0.0132(14) 0.0174(13)
C8 0.0604(13) 0.0373(11) 0.0375(11) -0.0082(10) 0.0044(9) 0.0023(9)
C9 0.0673(16) 0.0542(14) 0.0614(16) 0.0126(12) 0.0063(13) 0.0080(12)
C10 0.0451(13) 0.0831(19) 0.0718(19) -0.0161(13) 0.0175(12) -0.0057(15)
C11 0.0446(11) 0.0612(14) 0.0337(11) -0.0034(10) 0.0109(9) -0.0096(10)
C12 0.0482(13) 0.0610(15) 0.0682(17) 0.0057(11) 0.0081(11) -0.0031(13)
C13 0.088(2) 0.0484(15) 0.122(3) 0.0157(15) 0.030(2) -0.0075(17)
C14 0.0540(13) 0.0440(12) 0.0603(15) -0.0026(10) -0.0017(11) -0.0095(11)
C15 0.0704(18) 0.0574(17) 0.098(2) -0.0149(14) 0.0111(16) 0.0124(16)
C16 0.0617(15) 0.109(2) 0.0455(14) 0.0151(15) 0.0178(12) 0.0147(15)
C17 0.0341(10) 0.0587(13) 0.0511(13) 0.0062(9) 0.0114(9) 0.0079(10)
C18 0.0656(17) 0.0508(15) 0.100(3) -0.0043(13) 0.0192(16) 0.0134(15)

loop_
_atom_type_symbol
_atom_type_description
_atom_type_scat_dispersion_real
_atom_type_scat_dispersion_imag
_atom_type_scat_source
C C 0.0033 0.0016 'International Tables Vol C Tables 4.2.6.8 and 6.1.1.4'
H H 0.0000 0.0000 'International Tables Vol C Tables 4.2.6.8 and 6.1.1.4'
N N 0.0061 0.0033 'International Tables Vol C Tables 4.2.6.8 and 6.1.1.4'
O O 0.0106 0.0060 'International Tables Vol C Tables 4.2.6.8 and 6.1.1.4'
S S 0.1246 0.1234 'International Tables Vol C Tables 4.2.6.8 and 6.1.1.4'

loop_
_geom_angle_atom_site_label_1
_geom_angle_atom_site_label_2
_geom_angle_atom_site_label_3
_geom_angle
O3 S1 O1 110.9(4)
O3 S1 O2 110.3(4)
O1 S1 O2 110.9(4)
O3' S1 O1' 109.7(4)
O3' S1 O2' 110.7(4)
O1' S1 O2' 108.3(4)
O3 S1 O4 110.8(4)
O3' S1 O4 110.3(3)
O1 S1 O4 107.5(3)
O2 S1 O4 106.4(3)
O1' S1 O4 110.9(3)
O2' S1 O4 106.8(3)
O8 S2 O5 112.37(11)
O8 S2 O6 114.51(11)
O5 S2 O6 112.38(10)
O8 S2 O7 107.02(11)
O5 S2 O7 106.37(10)
O6 S2 O7 103.28(11)
S2 O7 H7 112(3)
C5 N1 C2 118.4(2)
C5 N1 H1n1 107.6(17)
C2 N1 H1n1 106.2(16)
C5 N1 H1n2 107.9(18)
C2 N1 H1n2 108.1(18)
H1n1 N1 H1n2 108(2)
C8 N2 C11 118.61(18)
C8 N2 H2n1 105.4(18)
C11 N2 H2n1 106.8(18)
C8 N2 H2n2 106.2(17)
C11 N2 H2n2 110.3(17)
H2n1 N2 H2n2 109(3)
C17 N3 C14 118.56(19)
C17 N3 H3n1 108.2(17)
C14 N3 H3n1 106.2(16)
C17 N3 H3n2 108.2(17)
C14 N3 H3n2 108.2(16)
H3n1 N3 H3n2 107(2)
C2 C1 H1A 109.5
C2 C1 H1B 109.5
H1A C1 H1B 109.5
C2 C1 H1C 109.5
H1A C1 H1C 109.5
H1B C1 H1C 109.5
N1 C2 C3 107.7(2)
N1 C2 C1 111.4(2)
C3 C2 C1 112.3(2)
N1 C2 H2 108.5
C3 C2 H2 108.5
C1 C2 H2 108.5
C2 C3 H3A 109.5
C2 C3 H3B 109.5
H3A C3 H3B 109.5
C2 C3 H3C 109.5
H3A C3 H3C 109.5
H3B C3 H3C 109.5
C5 C4 H4A 109.5
C5 C4 H4B 109.5
H4A C4 H4B 109.5
C5 C4 H4C 109.5
H4A C4 H4C 109.5
H4B C4 H4C 109.5
N1 C5 C4 111.5(2)
N1 C5 C6 107.2(2)
C4 C5 C6 112.1(3)
N1 C5 H5 108.6
C4 C5 H5 108.6
C6 C5 H5 108.6
C5 C6 H6A 109.5
C5 C6 H6B 109.5
H6A C6 H6B 109.5
C5 C6 H6C 109.5
H6A C6 H6C 109.5
H6B C6 H6C 109.5
C8 C7 H7A 109.5
C8 C7 H7B 109.5
H7A C7 H7B 109.5
C8 C7 H7C 109.5
H7A C7 H7C 109.5
H7B C7 H7C 109.5
C9 C8 N2 107.92(19)
C9 C8 C7 113.1(2)
N2 C8 C7 110.9(2)
C9 C8 H8 108.3
N2 C8 H8 108.3
C7 C8 H8 108.3
C8 C9 H9A 109.5
C8 C9 H9B 109.5
H9A C9 H9B 109.5
C8 C9 H9C 109.5
H9A C9 H9C 109.5
H9B C9 H9C 109.5
C11 C10 H10A 109.5
C11 C10 H10B 109.5
H10A C10 H10B 109.5
C11 C10 H10C 109.5
H10A C10 H10C 109.5
H10B C10 H10C 109.5
N2 C11 C10 110.6(2)
N2 C11 C12 107.53(19)
C10 C11 C12 112.3(2)
N2 C11 H11 108.8
C10 C11 H11 108.8
C12 C11 H11 108.8
C11 C12 H12A 109.5
C11 C12 H12B 109.5
H12A C12 H12B 109.5
C11 C12 H12C 109.5
H12A C12 H12C 109.5
H12B C12 H12C 109.5
C14 C13 H13A 109.5
C14 C13 H13B 109.5
H13A C13 H13B 109.5
C14 C13 H13C 109.5
H13A C13 H13C 109.5
H13B C13 H13C 109.5
N3 C14 C15 107.5(2)
N3 C14 C13 110.6(2)
C15 C14 C13 112.9(3)
N3 C14 H14 108.6
C15 C14 H14 108.6
C13 C14 H14 108.6
C14 C15 H15A 109.5
C14 C15 H15B 109.5
H15A C15 H15B 109.5
C14 C15 H15C 109.5
H15A C15 H15C 109.5
H15B C15 H15C 109.5
C17 C16 H16A 109.5
C17 C16 H16B 109.5
H16A C16 H16B 109.5
C17 C16 H16C 109.5
H16A C16 H16C 109.5
H16B C16 H16C 109.5
N3 C17 C16 110.7(2)
N3 C17 C18 107.4(2)
C16 C17 C18 112.8(2)
N3 C17 H17 108.6
C16 C17 H17 108.6
C18 C17 H17 108.6
C17 C18 H18A 109.5
C17 C18 H18B 109.5
H18A C18 H18B 109.5
C17 C18 H18C 109.5
H18A C18 H18C 109.5
H18B C18 H18C 109.5

loop_
_geom_bond_atom_site_label_1
_geom_bond_atom_site_label_2
_geom_bond_distance
S1 O3 1.445(4)
S1 O3' 1.444(4)
S1 O1 1.448(4)
S1 O2 1.450(5)
S1 O1' 1.452(4)
S1 O2' 1.456(4)
S1 O4 1.4848(15)
S2 O8 1.4344(17)
S2 O5 1.4494(16)
S2 O6 1.4508(17)
S2 O7 1.5627(18)
O7 H7 0.856(10)
N1 C5 1.502(3)
N1 C2 1.500(3)
N1 H1n1 0.860(10)
N1 H1n2 0.854(10)
N2 C8 1.504(3)
N2 C11 1.506(3)
N2 H2n1 0.849(10)
N2 H2n2 0.851(10)
N3 C17 1.501(3)
N3 C14 1.501(3)
N3 H3n1 0.856(10)
N3 H3n2 0.857(10)
C1 C2 1.515(4)
C1 H1A 0.9600
C1 H1B 0.9600
C1 H1C 0.9600
C2 C3 1.511(4)
C2 H2 0.9800
C3 H3A 0.9600
C3 H3B 0.9600
C3 H3C 0.9600
C4 C5 1.506(4)
C4 H4A 0.9600
C4 H4B 0.9600
C4 H4C 0.9600
C5 C6 1.516(5)
C5 H5 0.9800
C6 H6A 0.9600
C6 H6B 0.9600
C6 H6C 0.9600
C7 C8 1.513(3)
C7 H7A 0.9600
C7 H7B 0.9600
C7 H7C 0.9600
C8 C9 1.506(4)
C8 H8 0.9800
C9 H9A 0.9600
C9 H9B 0.9600
C9 H9C 0.9600
C10 C11 1.516(3)
C10 H10A 0.9600
C10 H10B 0.9600
C10 H10C 0.9600
C11 C12 1.516(4)
C11 H11 0.9800
C12 H12A 0.9600
C12 H12B 0.9600
C12 H12C 0.9600
C13 C14 1.519(4)
C13 H13A 0.9600
C13 H13B 0.9600
C13 H13C 0.9600
C14 C15 1.513(4)
C14 H14 0.9800
C15 H15A 0.9600
C15 H15B 0.9600
C15 H15C 0.9600
C16 C17 1.512(4)
C16 H16A 0.9600
C16 H16B 0.9600
C16 H16C 0.9600
C17 C18 1.513(4)
C17 H17 0.9800
C18 H18A 0.9600
C18 H18B 0.9600
C18 H18C 0.9600

loop_
_geom_hbond_atom_site_label_D
_geom_hbond_atom_site_label_H
_geom_hbond_atom_site_label_A
_geom_hbond_site_symmetry_A
_geom_hbond_distance_DH
_geom_hbond_distance_HA
_geom_hbond_distance_DA
_geom_hbond_angle_DHA
_geom_hbond_publ_flag
O7 H7 O4 . 0.860(10) 1.760(10) 2.609(2) 174(4) yes
N1 H1N1 O1 . 0.860(10) 1.760(10) 2.585(5) 159(3) yes
N1 H1N2 O6 4_575 0.850(10) 2.020(10) 2.874(2) 176(3) yes
N2 H2N2 O4 . 0.850(10) 2.100(10) 2.929(2) 166(2) yes
N2 H2N1 O2 3_666 0.850(10) 1.850(10) 2.695(6) 179(3) yes
N2 H2N1 O2' 3_666 0.850(10) 2.02(2) 2.855(8) 166(3) yes
N3 H3N1 O3 . 0.860(10) 1.890(10) 2.738(8) 174(2) yes
N3 H3N1 O3' . 0.860(10) 1.880(10) 2.711(7) 162(2) yes
N3 H3N2 O5 1_655 0.860(10) 2.000(10) 2.819(2) 159(2) yes

loop_
_geom_torsion_atom_site_label_1
_geom_torsion_atom_site_label_2
_geom_torsion_atom_site_label_3
_geom_torsion_atom_site_label_4
_geom_torsion
C5 N1 C2 C3 -180.0(2)
C5 N1 C2 C1 -56.5(3)
C2 N1 C5 C4 -53.9(3)
C2 N1 C5 C6 -176.9(2)
C11 N2 C8 C9 -178.90(19)
C11 N2 C8 C7 -54.6(3)
C8 N2 C11 C10 -58.1(3)
C8 N2 C11 C12 179.04(18)
C17 N3 C14 C15 -177.8(2)
C17 N3 C14 C13 -54.1(3)
C14 N3 C17 C16 -55.2(3)
C14 N3 C17 C18 -178.7(2)
